data_4079789
loop_
_publ_author_name
'Wallner, Andreas'
'Emanuelsson, Rikard'
'Baumgartner, Judith'
'Marschner, Christoph'
'Ottosson, Henrik'

_publ_section_title
;
 Coupling of Disilane and Trisilane Segments Through Zero, One, Two, and
 Three Disilanyl Bridges in Cyclic and Bicyclic Saturated Carbosilanes
;
_journal_issue 2
_journal_name_full Organometallics
_journal_page_first 396
_journal_paper_doi 10.1021/om3006678
_journal_volume 32
_journal_year 2013
_chemical_formula_sum 'C16 H44 Si6'
_chemical_formula_weight 405.05
_chemical_name_systematic
; 
 ? 
;
_space_group_IT_number 2
_symmetry_cell_setting triclinic
_symmetry_space_group_name_Hall '-P 1'
_symmetry_space_group_name_H-M 'P -1'
_atom_sites_solution_hydrogens geom
_atom_sites_solution_primary direct
_atom_sites_solution_secondary difmap
_audit_creation_method SHELXL-97
_cell_angle_alpha 107.92(3)
_cell_angle_beta 90.17(3)
_cell_angle_gamma 101.70(3)
_cell_formula_units_Z 2
_cell_length_a 6.6479(13)
_cell_length_b 12.825(3)
_cell_length_c 16.735(3)
_cell_measurement_reflns_used 5698
_cell_measurement_temperature 100(2)
_cell_measurement_theta_max 52.593
_cell_measurement_theta_min 4.861
_cell_volume 1326.1(6)
_computing_cell_refinement 'Bruker XSCANS'
_computing_data_collection 'Bruker XSCANS'
_computing_data_reduction 'Bruker SHELXTL'
_computing_molecular_graphics 'Bruker SHELXTL'
_computing_publication_material 'Bruker SHELXTL'
_computing_structure_refinement 'SHELXL-97 (Sheldrick, 1997)'
_computing_structure_solution 'SHELXS-97 (Sheldrick, 1990)'
_diffrn_ambient_temperature 100(2)
_diffrn_measured_fraction_theta_full 0.980
_diffrn_measured_fraction_theta_max 0.980
_diffrn_measurement_device_type 'SMART APEX'
_diffrn_measurement_method '\w scans'
_diffrn_radiation_monochromator graphite
_diffrn_radiation_source 'fine-focus sealed tube'
_diffrn_radiation_type MoK\a
_diffrn_radiation_wavelength 0.71073
_diffrn_reflns_av_R_equivalents 0.0258
_diffrn_reflns_av_sigmaI/netI 0.0393
_diffrn_reflns_limit_h_max 8
_diffrn_reflns_limit_h_min -8
_diffrn_reflns_limit_k_max 16
_diffrn_reflns_limit_k_min -16
_diffrn_reflns_limit_l_max 20
_diffrn_reflns_limit_l_min -20
_diffrn_reflns_number 10375
_diffrn_reflns_theta_full 26.37
_diffrn_reflns_theta_max 26.37
_diffrn_reflns_theta_min 1.28
_exptl_absorpt_coefficient_mu 0.312
_exptl_absorpt_correction_T_max 0.9344
_exptl_absorpt_correction_T_min 0.8958
_exptl_absorpt_correction_type multi-scan
_exptl_absorpt_process_details SADABS
_exptl_crystal_colour colorless
_exptl_crystal_density_diffrn 1.014
_exptl_crystal_density_method 'not measured'
_exptl_crystal_description blocks
_exptl_crystal_F_000 448
_exptl_crystal_size_max 0.36
_exptl_crystal_size_mid 0.29
_exptl_crystal_size_min 0.22
_refine_diff_density_max 0.772
_refine_diff_density_min -0.301
_refine_diff_density_rms 0.083
_refine_ls_extinction_method none
_refine_ls_goodness_of_fit_ref 1.057
_refine_ls_hydrogen_treatment constr
_refine_ls_matrix_type full
_refine_ls_number_parameters 211
_refine_ls_number_reflns 5326
_refine_ls_number_restraints 0
_refine_ls_restrained_S_all 1.057
_refine_ls_R_factor_all 0.0575
_refine_ls_R_factor_gt 0.0486
_refine_ls_shift/su_max 0.000
_refine_ls_shift/su_mean 0.000
_refine_ls_structure_factor_coef Fsqd
_refine_ls_weighting_details 'calc w=1/[\s^2^(Fo^2^)+(0.0739P)^2^+0.2857P] where P=(Fo^2^+2Fc^2^)/3'
_refine_ls_weighting_scheme calc
_refine_ls_wR_factor_gt 0.1209
_refine_ls_wR_factor_ref 0.1253
_reflns_number_gt 4481
_reflns_number_total 5326
_reflns_threshold_expression >2sigma(I)
_cod_data_source_file om3006678_si_002.cif
_cod_data_source_block 835j
_cod_original_cell_volume 1326.1(5)
_cod_original_sg_symbol_H-M P-1
_cod_database_code 4079789

loop_
_symmetry_equiv_pos_as_xyz
'x, y, z'
'-x, -y, -z'

loop_
_atom_site_label
_atom_site_type_symbol
_atom_site_fract_x
_atom_site_fract_y
_atom_site_fract_z
_atom_site_U_iso_or_equiv
_atom_site_adp_type
_atom_site_occupancy
_atom_site_symmetry_multiplicity
_atom_site_calc_flag
_atom_site_refinement_flags
Si1 Si 0.95924(8) 0.90830(4) 0.05997(3) 0.02116(15) Uani 1 1 d .
Si2 Si 0.96170(9) 0.72121(5) 0.04882(4) 0.02714(16) Uani 1 1 d .
Si3 Si 0.85478(9) 1.00226(5) 0.19208(4) 0.02676(16) Uani 1 1 d .
Si4 Si 0.50939(8) 0.59158(4) 0.43974(3) 0.02116(15) Uani 1 1 d .
Si5 Si 0.49442(9) 0.77931(5) 0.45853(4) 0.02500(15) Uani 1 1 d .
Si6 Si 0.55987(9) 0.49261(5) 0.29914(4) 0.02553(16) Uani 1 1 d .
C1 C 0.7738(3) 0.90133(16) -0.02976(13) 0.0232(4) Uani 1 1 d .
H1A H 0.8096 0.8502 -0.0828 0.028 Uiso 1 1 calc R
H1B H 0.6324 0.8688 -0.0188 0.028 Uiso 1 1 calc R
C2 C 1.2243(3) 0.98341(16) 0.04187(13) 0.0245(4) Uani 1 1 d .
H2A H 1.3203 0.9947 0.0906 0.029 Uiso 1 1 calc R
H2B H 1.2754 0.9350 -0.0087 0.029 Uiso 1 1 calc R
C3 C 1.1297(5) 0.6674(2) -0.03795(18) 0.0530(8) Uani 1 1 d .
H3A H 1.2710 0.7115 -0.0233 0.080 Uiso 1 1 calc R
H3B H 1.0774 0.6742 -0.0905 0.080 Uiso 1 1 calc R
H3C H 1.1282 0.5884 -0.0452 0.080 Uiso 1 1 calc R
C4 C 0.6921(4) 0.63609(19) 0.01873(17) 0.0421(6) Uani 1 1 d .
H4A H 0.6901 0.5575 0.0131 0.063 Uiso 1 1 calc R
H4B H 0.6437 0.6413 -0.0350 0.063 Uiso 1 1 calc R
H4C H 0.6016 0.6650 0.0624 0.063 Uiso 1 1 calc R
C5 C 1.0567(4) 0.7023(2) 0.14789(16) 0.0425(6) Uani 1 1 d .
H5A H 0.9668 0.7277 0.1929 0.064 Uiso 1 1 calc R
H5B H 1.1975 0.7466 0.1644 0.064 Uiso 1 1 calc R
H5C H 1.0556 0.6229 0.1382 0.064 Uiso 1 1 calc R
C6 C 1.0667(4) 1.0289(2) 0.27498(15) 0.0461(6) Uani 1 1 d .
H6A H 1.0196 1.0623 0.3307 0.069 Uiso 1 1 calc R
H6B H 1.1873 1.0804 0.2651 0.069 Uiso 1 1 calc R
H6C H 1.1038 0.9579 0.2725 0.069 Uiso 1 1 calc R
C7 C 0.6183(4) 0.9097(2) 0.21405(15) 0.0388(6) Uani 1 1 d .
H7A H 0.6515 0.8394 0.2159 0.058 Uiso 1 1 calc R
H7B H 0.5100 0.8934 0.1694 0.058 Uiso 1 1 calc R
H7C H 0.5702 0.9481 0.2683 0.058 Uiso 1 1 calc R
C8 C 0.7901(4) 1.14105(18) 0.19983(15) 0.0384(6) Uani 1 1 d .
H8A H 0.7576 1.1772 0.2575 0.058 Uiso 1 1 calc R
H8B H 0.6707 1.1289 0.1610 0.058 Uiso 1 1 calc R
H8C H 0.9081 1.1894 0.1850 0.058 Uiso 1 1 calc R
C9 C 0.7321(3) 0.59399(16) 0.51268(12) 0.0239(4) Uani 1 1 d .
H9A H 0.8635 0.6223 0.4910 0.029 Uiso 1 1 calc R
H9B H 0.7228 0.6469 0.5691 0.029 Uiso 1 1 calc R
C10 C 0.2650(3) 0.52274(16) 0.47880(13) 0.0244(4) Uani 1 1 d .
H10A H 0.2417 0.5733 0.5344 0.029 Uiso 1 1 calc R
H10B H 0.1471 0.5147 0.4395 0.029 Uiso 1 1 calc R
C11 C 0.7537(4) 0.8610(2) 0.44534(18) 0.0447(6) Uani 1 1 d .
H11A H 0.7917 0.8306 0.3876 0.067 Uiso 1 1 calc R
H11B H 0.8566 0.8551 0.4848 0.067 Uiso 1 1 calc R
H11C H 0.7479 0.9400 0.4567 0.067 Uiso 1 1 calc R
C12 C 0.2939(4) 0.79372(19) 0.38578(14) 0.0355(5) Uani 1 1 d .
H12A H 0.2834 0.8725 0.4008 0.053 Uiso 1 1 calc R
H12B H 0.1606 0.7477 0.3909 0.053 Uiso 1 1 calc R
H12C H 0.3329 0.7685 0.3276 0.053 Uiso 1 1 calc R
C13 C 0.4228(4) 0.8410(2) 0.56949(15) 0.0418(6) Uani 1 1 d .
H13A H 0.4261 0.9210 0.5808 0.063 Uiso 1 1 calc R
H13B H 0.5211 0.8318 0.6092 0.063 Uiso 1 1 calc R
H13C H 0.2839 0.8023 0.5761 0.063 Uiso 1 1 calc R
C14 C 0.4915(5) 0.5670(2) 0.22591(15) 0.0483(7) Uani 1 1 d .
H14A H 0.5154 0.5257 0.1681 0.072 Uiso 1 1 calc R
H14B H 0.5772 0.6430 0.2420 0.072 Uiso 1 1 calc R
H14C H 0.3460 0.5711 0.2293 0.072 Uiso 1 1 calc R
C15 C 0.8380(4) 0.4842(2) 0.28909(15) 0.0434(6) Uani 1 1 d .
H15A H 0.8739 0.4396 0.3230 0.065 Uiso 1 1 calc R
H15B H 0.9247 0.5600 0.3091 0.065 Uiso 1 1 calc R
H15C H 0.8603 0.4487 0.2299 0.065 Uiso 1 1 calc R
C16 C 0.3996(4) 0.34641(19) 0.26185(15) 0.0420(6) Uani 1 1 d .
H16A H 0.2538 0.3489 0.2676 0.063 Uiso 1 1 calc R
H16B H 0.4397 0.3029 0.2958 0.063 Uiso 1 1 calc R
H16C H 0.4213 0.3110 0.2026 0.063 Uiso 1 1 calc R

loop_
_atom_site_aniso_label
_atom_site_aniso_U_11
_atom_site_aniso_U_22
_atom_site_aniso_U_33
_atom_site_aniso_U_23
_atom_site_aniso_U_13
_atom_site_aniso_U_12
Si1 0.0237(3) 0.0165(3) 0.0250(3) 0.0093(2) 0.0048(2) 0.0038(2)
Si2 0.0330(3) 0.0179(3) 0.0332(3) 0.0123(2) 0.0023(2) 0.0049(2)
Si3 0.0324(3) 0.0226(3) 0.0252(3) 0.0085(2) 0.0070(2) 0.0044(2)
Si4 0.0246(3) 0.0184(3) 0.0232(3) 0.0092(2) 0.0054(2) 0.0065(2)
Si5 0.0299(3) 0.0196(3) 0.0283(3) 0.0097(2) 0.0054(2) 0.0081(2)
Si6 0.0324(3) 0.0213(3) 0.0233(3) 0.0072(2) 0.0051(2) 0.0061(2)
C1 0.0229(10) 0.0197(10) 0.0273(10) 0.0091(8) 0.0020(8) 0.0023(8)
C2 0.0232(10) 0.0232(10) 0.0303(11) 0.0131(8) 0.0044(8) 0.0042(8)
C3 0.073(2) 0.0317(14) 0.0646(18) 0.0186(13) 0.0270(15) 0.0276(14)
C4 0.0438(14) 0.0240(12) 0.0565(16) 0.0171(11) -0.0072(12) -0.0040(10)
C5 0.0470(15) 0.0320(13) 0.0540(16) 0.0257(12) -0.0083(12) 0.0020(11)
C6 0.0510(16) 0.0491(16) 0.0330(13) 0.0072(11) -0.0048(11) 0.0085(12)
C7 0.0425(14) 0.0350(13) 0.0421(14) 0.0173(11) 0.0171(11) 0.0072(10)
C8 0.0542(16) 0.0256(12) 0.0372(13) 0.0096(10) 0.0170(11) 0.0128(11)
C9 0.0249(10) 0.0231(10) 0.0258(10) 0.0105(8) 0.0049(8) 0.0051(8)
C10 0.0233(10) 0.0245(10) 0.0302(11) 0.0139(9) 0.0050(8) 0.0072(8)
C11 0.0363(14) 0.0296(13) 0.0727(19) 0.0238(12) 0.0071(12) 0.0050(10)
C12 0.0423(14) 0.0312(12) 0.0391(13) 0.0150(10) 0.0039(10) 0.0149(10)
C13 0.0609(17) 0.0325(13) 0.0346(13) 0.0067(10) 0.0067(11) 0.0217(12)
C14 0.079(2) 0.0436(15) 0.0311(13) 0.0173(11) 0.0093(12) 0.0251(14)
C15 0.0366(14) 0.0532(16) 0.0365(13) 0.0057(11) 0.0135(10) 0.0135(12)
C16 0.0493(15) 0.0279(12) 0.0381(13) 0.0020(10) 0.0049(11) -0.0023(11)

loop_
_atom_type_symbol
_atom_type_description
_atom_type_scat_dispersion_real
_atom_type_scat_dispersion_imag
_atom_type_scat_source
C C 0.0033 0.0016 'International Tables Vol C Tables 4.2.6.8 and 6.1.1.4'
H H 0.0000 0.0000 'International Tables Vol C Tables 4.2.6.8 and 6.1.1.4'
Si Si 0.0817 0.0704 'International Tables Vol C Tables 4.2.6.8 and 6.1.1.4'

loop_
_geom_angle_atom_site_label_1
_geom_angle_atom_site_label_2
_geom_angle_atom_site_label_3
_geom_angle
_geom_angle_site_symmetry_1
C2 Si1 C1 107.43(9) .
C2 Si1 Si3 110.72(8) .
C1 Si1 Si3 111.70(7) .
C2 Si1 Si2 110.11(7) .
C1 Si1 Si2 106.02(7) .
Si3 Si1 Si2 110.71(4) .
C5 Si2 C4 108.61(12) .
C5 Si2 C3 109.06(13) .
C4 Si2 C3 108.53(14) .
C5 Si2 Si1 114.12(9) .
C4 Si2 Si1 108.22(8) .
C3 Si2 Si1 108.18(9) .
C6 Si3 C7 109.71(12) .
C6 Si3 C8 107.61(12) .
C7 Si3 C8 107.74(11) .
C6 Si3 Si1 109.18(9) .
C7 Si3 Si1 108.11(8) .
C8 Si3 Si1 114.43(8) .
C10 Si4 C9 106.52(9) .
C10 Si4 Si5 107.93(7) .
C9 Si4 Si5 107.12(7) .
C10 Si4 Si6 112.39(8) .
C9 Si4 Si6 109.79(7) .
Si5 Si4 Si6 112.76(4) .
C12 Si5 C11 110.00(11) .
C12 Si5 C13 107.29(11) .
C11 Si5 C13 108.64(13) .
C12 Si5 Si4 113.12(8) .
C11 Si5 Si4 110.15(8) .
C13 Si5 Si4 107.48(8) .
C16 Si6 C14 107.14(13) .
C16 Si6 C15 108.20(12) .
C14 Si6 C15 108.03(13) .
C16 Si6 Si4 113.07(9) .
C14 Si6 Si4 110.45(8) .
C15 Si6 Si4 109.79(9) .
C2 C1 Si1 113.99(14) 2_775
C1 C2 Si1 113.49(14) 2_775
C10 C9 Si4 113.24(14) 2_666
C9 C10 Si4 114.70(14) 2_666

loop_
_geom_bond_atom_site_label_1
_geom_bond_atom_site_label_2
_geom_bond_distance
_geom_bond_site_symmetry_2
Si1 C2 1.902(2) .
Si1 C1 1.909(2) .
Si1 Si3 2.3518(11) .
Si1 Si2 2.3522(9) .
Si2 C5 1.874(2) .
Si2 C4 1.877(3) .
Si2 C3 1.881(3) .
Si3 C6 1.878(3) .
Si3 C7 1.879(2) .
Si3 C8 1.881(2) .
Si4 C10 1.904(2) .
Si4 C9 1.906(2) .
Si4 Si5 2.3532(9) .
Si4 Si6 2.3664(11) .
Si5 C12 1.877(2) .
Si5 C11 1.879(3) .
Si5 C13 1.885(2) .
Si6 C16 1.872(2) .
Si6 C14 1.873(2) .
Si6 C15 1.879(2) .
C1 C2 1.550(3) 2_775
C2 C1 1.550(3) 2_775
C9 C10 1.551(3) 2_666
C10 C9 1.551(3) 2_666

loop_
_geom_torsion_atom_site_label_1
_geom_torsion_atom_site_label_2
_geom_torsion_atom_site_label_3
_geom_torsion_atom_site_label_4
_geom_torsion
_geom_torsion_site_symmetry_4
C2 Si1 Si2 C5 83.99(12) .
C1 Si1 Si2 C5 -160.10(12) .
Si3 Si1 Si2 C5 -38.78(10) .
C2 Si1 Si2 C4 -154.98(11) .
C1 Si1 Si2 C4 -39.07(12) .
Si3 Si1 Si2 C4 82.25(10) .
C2 Si1 Si2 C3 -37.58(13) .
C1 Si1 Si2 C3 78.33(13) .
Si3 Si1 Si2 C3 -160.35(11) .
C2 Si1 Si3 C6 -50.10(11) .
C1 Si1 Si3 C6 -169.78(11) .
Si2 Si1 Si3 C6 72.31(10) .
C2 Si1 Si3 C7 -169.40(11) .
C1 Si1 Si3 C7 70.92(11) .
Si2 Si1 Si3 C7 -46.99(9) .
C2 Si1 Si3 C8 70.55(12) .
C1 Si1 Si3 C8 -49.13(12) .
Si2 Si1 Si3 C8 -167.04(10) .
C10 Si4 Si5 C12 -69.59(11) .
C9 Si4 Si5 C12 176.05(10) .
Si6 Si4 Si5 C12 55.16(9) .
C10 Si4 Si5 C11 166.85(12) .
C9 Si4 Si5 C11 52.49(12) .
Si6 Si4 Si5 C11 -68.40(11) .
C10 Si4 Si5 C13 48.66(12) .
C9 Si4 Si5 C13 -65.70(12) .
Si6 Si4 Si5 C13 173.41(9) .
C10 Si4 Si6 C16 -16.45(12) .
C9 Si4 Si6 C16 101.92(12) .
Si5 Si4 Si6 C16 -138.73(10) .
C10 Si4 Si6 C14 103.59(13) .
C9 Si4 Si6 C14 -138.04(13) .
Si5 Si4 Si6 C14 -18.69(11) .
C10 Si4 Si6 C15 -137.38(12) .
C9 Si4 Si6 C15 -19.01(11) .
Si5 Si4 Si6 C15 100.34(10) .
C2 Si1 C1 C2 -53.35(18) 2_775
Si3 Si1 C1 C2 68.25(15) 2_775
Si2 Si1 C1 C2 -171.06(12) 2_775
C1 Si1 C2 C1 53.05(18) 2_775
Si3 Si1 C2 C1 -69.16(15) 2_775
Si2 Si1 C2 C1 168.07(12) 2_775
C10 Si4 C9 C10 53.00(18) 2_666
Si5 Si4 C9 C10 168.30(12) 2_666
Si6 Si4 C9 C10 -68.94(14) 2_666
C9 Si4 C10 C9 -53.88(18) 2_666
Si5 Si4 C10 C9 -168.63(13) 2_666
Si6 Si4 C10 C9 66.40(15) 2_666
